data_2105784
loop_
_publ_author_name
'Madusanka, Nadeesh'
'Eddleston, Mark D.'
'Arhangelskis, Mihails'
'Jones, William'

_publ_section_title
;
 Polymorphs, hydrates and solvates of a co-crystal of caffeine with
 anthranilic acid
;
_journal_issue 1
_journal_name_full 'Acta Crystallographica Section B'
_journal_page_first 72
_journal_page_last 80
_journal_paper_doi 10.1107/S2052520613033167
_journal_volume 70
_journal_year 2014
_chemical_formula_moiety '2(C8 H10 N4 O2), 2(C7 H7 N O2), C7 H8'
_chemical_formula_structural '2(C8 H10 N4 O2), 2(C7 H7 N O2), C7 H8'
_chemical_formula_sum 'C37 H42 N10 O8'
_chemical_formula_weight 754.80
_chemical_name_common 'caffeine:anthranilic acid hemitoluene'
_space_group_crystal_system triclinic
_space_group_IT_number 2
_space_group_name_Hall '-P 1'
_space_group_name_H-M_alt 'P -1'
_symmetry_space_group_name_Hall '-P 1'
_symmetry_space_group_name_H-M 'P -1'
_cell_angle_alpha 68.318(11)
_cell_angle_beta 79.948(16)
_cell_angle_gamma 64.124(11)
_cell_formula_units_Z 2
_cell_length_a 12.475(9)
_cell_length_b 13.488(9)
_cell_length_c 13.316(9)
_cell_measurement_temperature 293
_cell_volume 1873(2)
_computing_cell_refinement
;
DASH 3.3 (David et al., 2006) and DICVOL 06 (Boultif & Louer, 2004)
;
_computing_data_collection 'X'Pert Data Collector (Panalytical, 2010)'
_computing_structure_refinement 'TOPAS Academic'
_computing_structure_solution 'TOPAS Academic (Coelho, 2007)'
_diffrn_ambient_temperature 293
_diffrn_detector_type X'Celerator
_diffrn_measurement_device_type 'Panalytical X'pert Powder'
_diffrn_radiation_monochromator none
_diffrn_radiation_type 'Cu K\a'
_diffrn_radiation_wavelength 1.5418
_diffrn_source 'sealed X-ray tube'
_diffrn_source_target Cu
_exptl_crystal_density_diffrn 1.338(2)
_exptl_crystal_density_method 'not measured'
_exptl_crystal_F_000 796
_pd_block_diffractogram_id caf_aa_toluene
_pd_char_colour white
_pd_meas_2theta_range_inc 0.017
_pd_meas_2theta_range_max 39.969
_pd_meas_2theta_range_min 5.000
_pd_meas_number_of_points 2058
_pd_meas_scan_method cont
_pd_proc_ls_background_function 'Chebyshev polynomial'
_pd_proc_ls_pref_orient_corr 'spherical harmonics'
_pd_proc_ls_profile_function pseudo-voigt
_pd_proc_ls_prof_R_factor 0.050
_pd_proc_ls_prof_wR_expected 0.060
_pd_proc_ls_prof_wR_factor 0.067
_pd_spec_mounting 'glass slide'
_pd_spec_mount_mode reflection
_pd_spec_shape 'flat sheet'
_pd_spec_size_axial 14
_pd_spec_size_equat 10
_pd_spec_size_thick 0.5
_refine_ls_goodness_of_fit_all 1.104
_refine_ls_number_constraints 0
_refine_ls_number_parameters 337
_refine_ls_number_restraints 264
_refine_ls_R_I_factor 0.007
_refine_ls_weighting_scheme calc
_cod_data_source_file bi5010sup1.cif
_cod_data_source_block Toluene_Hemisolvate
_cod_database_code 2105784
_cod_database_fobs_code 2105784
_publcif_datablock.id {17b7dc26-0527-4d25-a39a-7155e4d94815}

loop_
_symmetry_equiv_pos_as_xyz
'-x, -y, -z'
'x, y, z'

loop_
_atom_site_label
_atom_site_type_symbol
_atom_site_fract_x
_atom_site_fract_y
_atom_site_fract_z
_atom_site_occupancy
_atom_site_B_iso_or_equiv
_atom_site_U_iso_or_equiv
C1 C 0.421(3) 0.647(3) 0.3337(19) 1 4.0 0.051
C2 C 0.311(2) 0.651(2) 0.3831(17) 1 4.0 0.051
C3 C 0.493(3) 0.545(3) 0.3158(17) 1 4.0 0.051
C4 C 0.463(3) 0.753(2) 0.298(2) 1 4.0 0.051
C5 C 0.283(3) 0.561(3) 0.409(2) 1 4.0 0.051
H6 H 0.255(9) 0.715(9) 0.399(9) 1 4.8 0.061
C7 C 0.468(3) 0.455(3) 0.341(2) 1 4.0 0.051
H8 H 0.562(10) 0.540(9) 0.285(9) 1 4.8 0.061
H9 H 0.549(9) 0.723(8) 0.312(9) 1 4.8 0.061
H10 H 0.451(9) 0.793(8) 0.224(9) 1 4.8 0.061
H11 H 0.420(9) 0.810(7) 0.333(9) 1 4.8 0.061
C12 C 0.359(3) 0.458(3) 0.390(2) 1 4.0 0.051
H13 H 0.210(9) 0.568(8) 0.440(10) 1 4.8 0.061
H14 H 0.527(10) 0.389(7) 0.325(9) 1 4.8 0.061
H15 H 0.333(9) 0.392(7) 0.413(9) 1 4.8 0.061
C16 C 0.4113(17) 0.156(2) 0.185(3) 1 4.0 0.051
C17 C 0.370(3) 0.089(3) 0.287(3) 1 4.0 0.051
C18 C 0.463(2) 0.241(2) 0.190(3) 1 4.0 0.051
C19 C 0.409(3) 0.151(3) 0.082(3) 1 4.0 0.051
O20 O 0.392(4) 0.128(3) 0.368(3) 1 4.0 0.051
O21 O 0.323(4) 0.009(4) 0.304(5) 1 4.0 0.051
C22 C 0.509(3) 0.314(3) 0.100(3) 1 4.0 0.051
H23 H 0.466(10) 0.245(8) 0.261(9) 1 4.8 0.061
C24 C 0.461(2) 0.235(3) -0.010(3) 1 4.0 0.051
N25 N 0.358(3) 0.074(3) 0.070(3) 1 4.0 0.051
H26 H 0.372(11) 0.093(11) 0.442(11) 1 4.8 0.061
C27 C 0.507(3) 0.307(3) -0.003(3) 1 4.0 0.051
H28 H 0.541(10) 0.366(9) 0.113(10) 1 4.8 0.061
H29 H 0.463(9) 0.236(8) -0.083(9) 1 4.8 0.061
H30 H 0.328(10) 0.028(8) 0.135(9) 1 4.8 0.061
H31 H 0.356(10) 0.066(10) -0.001(11) 1 4.8 0.061
H32 H 0.537(11) 0.352(8) -0.067(9) 1 4.8 0.061
C33 C 0.003(2) 0.198(2) 0.589(3) 1 4.0 0.051
C34 C 0.070(3) 0.265(3) 0.500(3) 1 4.0 0.051
C35 C -0.033(2) 0.111(3) 0.585(3) 1 4.0 0.051
C36 C -0.029(2) 0.220(3) 0.686(3) 1 4.0 0.051
O37 O 0.098(4) 0.238(3) 0.408(3) 1 4.0 0.051
O38 O 0.101(4) 0.349(4) 0.497(5) 1 4.0 0.051
C39 C -0.090(3) 0.047(3) 0.660(3) 1 4.0 0.051
H40 H -0.015(10) 0.093(8) 0.523(9) 1 4.8 0.061
C41 C -0.091(3) 0.156(3) 0.765(3) 1 4.0 0.051
N42 N -0.005(3) 0.300(3) 0.711(3) 1 4.0 0.051
H43 H 0.139(8) 0.284(8) 0.358(9) 1 4.8 0.061
C44 C -0.122(3) 0.073(3) 0.755(3) 1 4.0 0.051
H45 H -0.110(9) -0.010(8) 0.647(8) 1 4.8 0.061
H46 H -0.112(10) 0.175(9) 0.830(9) 1 4.8 0.061
H47 H 0.036(9) 0.342(8) 0.658(9) 1 4.8 0.061
H48 H -0.031(9) 0.310(8) 0.780(9) 1 4.8 0.061
H49 H -0.164(9) 0.035(7) 0.812(9) 1 4.8 0.061
C50 C 0.739(2) 0.090(3) 0.303(2) 1 4.0 0.051
C51 C 0.682(2) 0.012(3) 0.363(3) 1 4.0 0.051
C52 C 0.785(3) 0.107(3) 0.189(3) 1 4.0 0.051
N53 N 0.740(3) 0.142(3) 0.375(3) 1 4.0 0.051
N54 N 0.663(3) -0.064(3) 0.319(3) 1 4.0 0.051
N55 N 0.651(3) 0.022(3) 0.468(3) 1 4.0 0.051
N56 N 0.766(3) 0.037(3) 0.146(3) 1 4.0 0.051
O57 O 0.842(4) 0.170(4) 0.122(5) 1 4.0 0.051
C58 C 0.686(3) 0.098(3) 0.477(3) 1 4.0 0.051
C59 C 0.788(3) 0.228(3) 0.342(3) 1 4.0 0.051
C60 C 0.707(3) -0.047(3) 0.204(3) 1 4.0 0.051
C61 C 0.595(3) -0.159(3) 0.386(3) 1 4.0 0.051
C62 C 0.812(3) 0.067(3) 0.026(2) 1 4.0 0.051
H63 H 0.674(9) 0.118(7) 0.544(8) 1 4.8 0.061
H64 H 0.754(10) 0.282(9) 0.275(8) 1 4.8 0.061
H65 H 0.872(9) 0.193(9) 0.336(8) 1 4.8 0.061
H66 H 0.766(9) 0.266(8) 0.394(9) 1 4.8 0.061
O67 O 0.688(4) -0.100(4) 0.154(4) 1 4.0 0.051
H68 H 0.507(10) -0.121(8) 0.374(10) 1 4.8 0.061
H69 H 0.604(11) -0.183(7) 0.463(8) 1 4.8 0.061
H70 H 0.629(10) -0.232(8) 0.367(10) 1 4.8 0.061
H71 H 0.853(9) -0.000(9) 0.003(10) 1 4.8 0.061
H72 H 0.865(12) 0.104(11) 0.021(10) 1 4.8 0.061
H73 H 0.746(9) 0.125(10) -0.023(9) 1 4.8 0.061
C74 C 0.8143(15) 0.5288(16) -0.029(3) 1 4.0 0.051
C75 C 0.8756(19) 0.607(2) -0.089(3) 1 4.0 0.051
C76 C 0.794(3) 0.513(3) 0.085(3) 1 4.0 0.051
N77 N 0.793(3) 0.490(3) -0.108(3) 1 4.0 0.051
N78 N 0.913(3) 0.663(2) -0.035(3) 1 4.0 0.051
N79 N 0.888(3) 0.618(3) -0.200(3) 1 4.0 0.051
N80 N 0.838(3) 0.576(3) 0.128(3) 1 4.0 0.051
O81 O 0.746(4) 0.456(4) 0.140(5) 1 4.0 0.051
C82 C 0.840(3) 0.548(3) -0.203(3) 1 4.0 0.051
C83 C 0.733(3) 0.416(2) -0.111(3) 1 4.0 0.051
C84 C 0.894(3) 0.648(3) 0.075(3) 1 4.0 0.051
C85 C 0.974(3) 0.739(3) -0.082(2) 1 4.0 0.051
C86 C 0.830(3) 0.560(3) 0.235(3) 1 4.0 0.051
H87 H 0.838(9) 0.539(8) -0.268(9) 1 4.8 0.061
H88 H 0.772(9) 0.339(8) -0.070(9) 1 4.8 0.061
H89 H 0.655(10) 0.445(9) -0.084(9) 1 4.8 0.061
H90 H 0.729(10) 0.421(7) -0.185(8) 1 4.8 0.061
O91 O 0.930(4) 0.702(4) 0.112(4) 1 4.0 0.051
H92 H 1.046(9) 0.705(7) -0.045(8) 1 4.8 0.061
H93 H 0.988(9) 0.746(7) -0.155(10) 1 4.8 0.061
H94 H 0.928(9) 0.812(7) -0.072(8) 1 4.8 0.061
H95 H 0.780(9) 0.630(8) 0.248(8) 1 4.8 0.061
H96 H 0.803(9) 0.504(10) 0.267(9) 1 4.8 0.061
H97 H 0.908(10) 0.534(8) 0.260(8) 1 4.8 0.061

loop_
_geom_angle_atom_site_label_1
_geom_angle_atom_site_label_2
_geom_angle_atom_site_label_3
_geom_angle
C2 C1 C3 115(3)
C2 C1 C4 125(3)
C3 C1 C4 120(3)
C1 C2 C5 121(3)
C1 C2 H6 123(9)
C5 C2 H6 116(9)
C1 C3 C7 126(3)
C1 C3 H8 117(9)
C7 C3 H8 117(9)
C1 C4 H9 111(6)
C1 C4 H10 109(9)
C1 C4 H11 114(7)
H9 C4 H10 108(10)
H9 C4 H11 108(11)
H10 C4 H11 106(9)
C2 C5 C12 123(3)
C2 C5 H13 117(8)
C12 C5 H13 120(8)
C3 C7 C12 120(3)
C3 C7 H14 117(8)
C12 C7 H14 123(8)
C5 C12 C7 116(3)
C5 C12 H15 119(6)
C7 C12 H15 126(6)
C17 C16 C18 119(3)
C17 C16 C19 126(3)
C18 C16 C19 116(3)
C16 C17 O20 103(3)
C16 C17 O21 130(4)
O20 C17 O21 128(4)
C16 C18 C22 128(3)
C16 C18 H23 117(7)
C22 C18 H23 115(8)
C16 C19 C24 113(3)
C16 C19 N25 119(3)
C24 C19 N25 128(3)
C17 O20 H26 117(12)
C18 C22 C27 116(4)
C18 C22 H28 121(7)
C27 C22 H28 123(7)
C19 C24 C27 130(3)
C19 C24 H29 118(9)
C27 C24 H29 112(8)
C19 N25 H30 118(9)
C19 N25 H31 122(9)
H30 N25 H31 120(13)
C22 C27 C24 118(3)
C22 C27 H32 122(10)
C24 C27 H32 119(10)
C34 C33 C35 128(3)
C34 C33 C36 120(3)
C35 C33 C36 112(3)
C33 C34 O37 116(4)
C33 C34 O38 131(4)
O37 C34 O38 113(4)
C33 C35 C39 131(4)
C33 C35 H40 116(9)
C39 C35 H40 113(9)
C33 C36 C41 117(4)
C33 C36 N42 123(3)
C41 C36 N42 119(3)
C34 O37 H43 113(8)
C35 C39 C44 115(4)
C35 C39 H45 123(7)
C44 C39 H45 122(7)
C36 C41 C44 127(4)
C36 C41 H46 114(9)
C44 C41 H46 118(8)
C36 N42 H47 119(9)
C36 N42 H48 118(9)
H47 N42 H48 123(12)
C39 C44 C41 117(3)
C39 C44 H49 122(9)
C41 C44 H49 121(9)
C51 C50 C52 126(4)
C51 C50 N53 104(3)
C52 C50 N53 130(3)
C50 C51 N54 124(3)
C50 C51 N55 109(4)
N54 C51 N55 127(3)
C50 C52 N56 111(3)
C50 C52 O57 135(5)
N56 C52 O57 114(4)
C50 N53 C58 110(3)
C50 N53 C59 120(3)
C58 N53 C59 130(4)
C51 N54 C60 111(3)
C51 N54 C61 126(3)
C60 N54 C61 122(4)
C51 N55 C58 109(3)
C52 N56 C60 126(3)
C52 N56 C62 106(3)
C60 N56 C62 128(4)
N53 C58 N55 108(4)
N53 C58 H63 129(8)
N55 C58 H63 123(7)
N53 C59 H64 107(10)
N53 C59 H65 111(8)
N53 C59 H66 108(7)
H64 C59 H65 110(10)
H64 C59 H66 109(9)
H65 C59 H66 110(11)
N54 C60 N56 122(4)
N54 C60 O67 118(4)
N56 C60 O67 120(4)
N54 C61 H68 112(6)
N54 C61 H69 110(9)
N54 C61 H70 115(8)
H68 C61 H69 105(10)
H68 C61 H70 108(12)
H69 C61 H70 106(9)
N56 C62 H71 113(7)
N56 C62 H72 106(8)
N56 C62 H73 111(7)
H71 C62 H72 110(11)
H71 C62 H73 110(12)
H72 C62 H73 106(10)
C75 C74 C76 116(4)
C75 C74 N77 105(3)
C76 C74 N77 139(3)
C74 C75 N78 121(3)
C74 C75 N79 111(4)
N78 C75 N79 128(3)
C74 C76 N80 117(3)
C74 C76 O81 123(5)
N80 C76 O81 121(5)
C74 N77 C82 102(4)
C74 N77 C83 137(3)
C82 N77 C83 120(4)
C75 N78 C84 123(3)
C75 N78 C85 127(3)
C84 N78 C85 110(4)
C75 N79 C82 102(3)
C76 N80 C84 129(3)
C76 N80 C86 121(3)
C84 N80 C86 110(4)
N77 C82 N79 120(4)
N77 C82 H87 121(9)
N79 C82 H87 119(8)
N77 C83 H88 111(9)
N77 C83 H89 109(10)
N77 C83 H90 110(8)
H88 C83 H89 109(9)
H88 C83 H90 109(10)
H89 C83 H90 108(11)
N78 C84 N80 114(4)
N78 C84 O91 117(4)
N80 C84 O91 129(4)
N78 C85 H92 108(6)
N78 C85 H93 108(9)
N78 C85 H94 109(7)
H92 C85 H93 112(9)
H92 C85 H94 107(10)
H93 C85 H94 113(8)
N80 C86 H95 111(6)
N80 C86 H96 107(10)
N80 C86 H97 109(7)
H95 C86 H96 112(11)
H95 C86 H97 110(12)
H96 C86 H97 109(10)

loop_
_geom_bond_atom_site_label_1
_geom_bond_atom_site_label_2
_geom_bond_distance
C1 C2 1.40(4)
C1 C3 1.35(4)
C1 C4 1.62(5)
C2 C5 1.31(5)
C2 H6 0.92(12)
C3 C7 1.30(5)
C3 H8 0.88(12)
C4 H9 0.99(12)
C4 H10 0.93(11)
C4 H11 0.96(12)
C5 C12 1.38(4)
C5 H13 0.92(12)
C7 C12 1.39(4)
C7 H14 0.95(10)
C12 H15 1.00(12)
C16 C17 1.47(4)
C16 C18 1.55(5)
C16 C19 1.41(5)
C17 O20 1.47(7)
C17 O21 1.38(7)
C18 C22 1.45(4)
C18 H23 0.98(14)
C19 C24 1.58(5)
C19 N25 1.51(6)
O20 H26 0.96(13)
C22 C27 1.41(5)
C22 H28 1.01(16)
C24 C27 1.38(6)
C24 H29 0.96(13)
N25 H30 0.98(11)
N25 H31 0.99(17)
C27 H32 0.97(11)
C33 C34 1.56(5)
C33 C35 1.45(6)
C33 C36 1.39(5)
C34 O37 1.35(6)
C34 O38 1.33(8)
C35 C39 1.39(5)
C35 H40 0.90(13)
C36 C41 1.44(5)
C36 N42 1.39(6)
O37 H43 0.97(14)
C39 C44 1.38(5)
C39 H45 0.98(14)
C41 C44 1.39(6)
C41 H46 0.96(13)
N42 H47 0.96(12)
N42 H48 0.96(13)
C44 H49 0.96(11)
C50 C51 1.43(5)
C50 C52 1.50(4)
C50 N53 1.39(6)
C51 N54 1.47(6)
C51 N55 1.43(6)
C52 N56 1.39(6)
C52 O57 1.33(6)
N53 C58 1.44(5)
N53 C59 1.43(6)
N54 C60 1.51(5)
N54 C61 1.73(5)
N55 C58 1.32(7)
N56 C60 1.51(5)
N56 C62 1.57(4)
C58 H63 0.99(13)
C59 H64 0.94(9)
C59 H65 0.94(11)
C59 H66 0.94(13)
C60 O67 1.25(8)
C61 H68 1.00(12)
C61 H69 0.96(11)
C61 H70 1.00(13)
C62 H71 0.96(12)
C62 H72 0.97(18)
C62 H73 0.98(9)
C74 C75 1.49(4)
C74 C76 1.45(5)
C74 N77 1.44(6)
C75 N78 1.47(6)
C75 N79 1.41(6)
C76 N80 1.49(6)
C76 O81 1.16(6)
N77 C82 1.40(5)
N77 C83 1.50(6)
N78 C84 1.39(5)
N78 C85 1.43(5)
N79 C82 1.33(7)
N80 C84 1.37(5)
N80 C86 1.34(5)
C82 H87 0.93(13)
C83 H88 0.92(8)
C83 H89 0.93(11)
C83 H90 0.97(12)
C84 O91 1.26(8)
C85 H92 0.95(12)
C85 H93 0.92(14)
C85 H94 0.95(10)
C86 H95 0.94(11)
C86 H96 0.90(14)
C86 H97 0.95(13)
